data_7708489
loop_
_publ_author_name
'Xing, Tian'
'Prior, Timothy J.'
'Redshaw, Carl'

_publ_section_title
;
 Lead calix[n]arenes (n=4, 6, 8): Structures and ring opening
 homo-/co-polymerization capability for cyclic esters
;
_journal_name_full 'Dalton Transactions'
_journal_paper_doi 10.1039/D1DT02790E
_journal_year 2021
_chemical_formula_moiety 'C66 H78 Cl0.5 Li O8.5 Pb5, C2 H3 N'
_chemical_formula_sum 'C68 H81 Cl0.5 Li N O8.5 Pb5'
_chemical_formula_weight 2108.95
_space_group_crystal_system monoclinic
_space_group_IT_number 15
_space_group_name_Hall '-I 2ya'
_space_group_name_H-M_alt 'I 1 2/a 1'
_atom_sites_solution_hydrogens geom
_atom_sites_solution_primary dual
_audit_creation_date 2021-04-21
_audit_creation_method
;
Olex2 1.3
(compiled 2020.11.12 svn.r5f609507 for OlexSys, GUI svn.r6257)
;
_audit_update_record
;
2021-08-10 deposited with the CCDC.	2021-09-30 downloaded from the CCDC.
;
_cell_angle_alpha 90
_cell_angle_beta 105.5489(10)
_cell_angle_gamma 90
_cell_formula_units_Z 8
_cell_length_a 19.7928(2)
_cell_length_b 33.7801(3)
_cell_length_c 24.5621(3)
_cell_measurement_reflns_used 67496
_cell_measurement_temperature 100(2)
_cell_measurement_theta_max 30.6540
_cell_measurement_theta_min 1.9580
_cell_volume 15821.3(3)
_computing_cell_refinement 'CrysAlisPro 1.171.41.93a (Rigaku OD, 2020)'
_computing_data_collection 'CrysAlisPro 1.171.41.93a (Rigaku OD, 2020)'
_computing_data_reduction 'CrysAlisPro 1.171.41.93a (Rigaku OD, 2020)'
_computing_molecular_graphics 'Olex2 1.3 (Dolomanov et al., 2009)'
_computing_publication_material 'Olex2 1.3 (Dolomanov et al., 2009)'
_computing_structure_refinement 'SHELXL 2018/3 (Sheldrick, 2015)'
_computing_structure_solution 'SHELXT  (Sheldrick, 2015)'
_diffrn_ambient_temperature 100(2)
_diffrn_detector 'hybrid pixel detector'
_diffrn_detector_area_resol_mean 10
_diffrn_detector_dtime 0.000
_diffrn_detector_type 'Rigaku, HyPix 6000'
_diffrn_measured_fraction_theta_full 1.000
_diffrn_measured_fraction_theta_max 0.904
_diffrn_measurement_details
;
List of Runs (angles in degrees, time in seconds):

  # Type    Start    End  Width  t~exp~   \w     \q     \k     \f   Frames
#--------------------------------------------------------------------------
  1  \w    -84.00  94.00   0.50    7.00    --    5.00  -9.00 -57.00  356
  2  \w   -106.00   4.00   0.50    7.00    --  -16.80  -9.00 -57.00  220
  3  \w    -41.00 -16.00   0.50    7.00    --  -16.80   9.00 116.00   50
  4  \w    -19.00   6.00   0.50    7.00    --    5.00   9.00 116.00   50
  5  \w     16.00  41.00   0.50    7.00    --    5.00 -60.00-180.00   50
  6  \w    -53.00  56.00   0.50    7.00    --  -16.80  57.00-180.00  218
  7  \w    -52.00  13.00   0.50    7.00    --  -16.80  60.00-150.00  130
  8  \w    -25.00  20.00   0.50    7.00    --  -16.80 -60.00 120.00   90
  9  \w    -53.00  73.00   0.50    7.00    --  -16.80  57.00 -60.00  252
 10  \w   -106.00  40.00   0.50    7.00    --  -16.80 -38.00-120.00  292
 11  \w    -53.00  16.00   0.50    7.00    --  -16.80  60.00  90.00  138
 12  \w   -106.00  20.00   0.50    7.00    --  -16.80 -60.00-150.00  252
;
_diffrn_measurement_device 'four-circle diffractometer'
_diffrn_measurement_device_details 'Rigaku, AFC12 \k goniometer'
_diffrn_measurement_device_type
'Rigaku FRE+ equipped with VHF Varimax confocal mirrors and an AFC12 goniometer and HyPix 6000 detector'
_diffrn_measurement_method 'profile data from \w-scans'
_diffrn_measurement_specimen_support 'MiTeGen MicroLoop'
_diffrn_orient_matrix_type 'CrysAlisPro convention (1999,Acta A55,543-557)'
_diffrn_orient_matrix_UB_11 -0.0359798000
_diffrn_orient_matrix_UB_12 0.0023853000
_diffrn_orient_matrix_UB_13 -0.0143651000
_diffrn_orient_matrix_UB_21 0.0087797000
_diffrn_orient_matrix_UB_22 0.0013222000
_diffrn_orient_matrix_UB_23 -0.0261155000
_diffrn_orient_matrix_UB_31 -0.0035416000
_diffrn_orient_matrix_UB_32 -0.0208085000
_diffrn_orient_matrix_UB_33 -0.0032883000
_diffrn_radiation_collimation 0.2
_diffrn_radiation_monochromator 'Confocal mirrors, VHF Varimax'
_diffrn_radiation_probe x-ray
_diffrn_radiation_type 'Mo K\a'
_diffrn_radiation_wavelength 0.71075
_diffrn_radiation_xray_symbol K-L~3~
_diffrn_reflns_av_R_equivalents 0.0591
_diffrn_reflns_av_unetI/netI 0.0462
_diffrn_reflns_Laue_measured_fraction_full 1.000
_diffrn_reflns_Laue_measured_fraction_max 0.904
_diffrn_reflns_limit_h_max 29
_diffrn_reflns_limit_h_min -27
_diffrn_reflns_limit_k_max 48
_diffrn_reflns_limit_k_min -49
_diffrn_reflns_limit_l_max 34
_diffrn_reflns_limit_l_min -35
_diffrn_reflns_number 211141
_diffrn_reflns_point_group_measured_fraction_full 1.000
_diffrn_reflns_point_group_measured_fraction_max 0.904
_diffrn_reflns_theta_full 25.242
_diffrn_reflns_theta_max 31.965
_diffrn_reflns_theta_min 1.721
_diffrn_source 'Rotating Anode'
_diffrn_source_current 55.0
_diffrn_source_power 2.475
_diffrn_source_target Mo
_diffrn_source_type 'Rigaku (Mo) X-ray Source'
_diffrn_source_voltage 45.0
_exptl_absorpt_coefficient_mu 10.668
_exptl_absorpt_correction_T_max 1.00000
_exptl_absorpt_correction_T_min 0.73286
_exptl_absorpt_correction_type multi-scan
_exptl_absorpt_process_details
;
CrysAlisPro 1.171.41.93a (Rigaku Oxford Diffraction, 2020)
Empirical absorption correction using spherical harmonics,
implemented in SCALE3 ABSPACK scaling algorithm.
;
_exptl_crystal_colour colourless
_exptl_crystal_colour_primary colourless
_exptl_crystal_density_diffrn 1.771
_exptl_crystal_description prism
_exptl_crystal_F_000 7884
_exptl_crystal_size_max 0.09
_exptl_crystal_size_mid 0.08
_exptl_crystal_size_min 0.07
_refine_diff_density_max 2.794
_refine_diff_density_min -1.336
_refine_diff_density_rms 0.168
_refine_ls_extinction_method none
_refine_ls_goodness_of_fit_ref 1.059
_refine_ls_hydrogen_treatment constr
_refine_ls_matrix_type full
_refine_ls_number_parameters 774
_refine_ls_number_reflns 24791
_refine_ls_number_restraints 0
_refine_ls_restrained_S_all 1.059
_refine_ls_R_factor_all 0.0647
_refine_ls_R_factor_gt 0.0389
_refine_ls_shift/su_max 0.005
_refine_ls_shift/su_mean 0.000
_refine_ls_structure_factor_coef Fsqd
_refine_ls_weighting_details 'w=1/[\s^2^(Fo^2^)+(0.0431P)^2^+34.1449P] where P=(Fo^2^+2Fc^2^)/3'
_refine_ls_weighting_scheme calc
_refine_ls_wR_factor_gt 0.0831
_refine_ls_wR_factor_ref 0.0897
_reflns_Friedel_coverage 0.000
_reflns_number_gt 18155
_reflns_number_total 24791
_reflns_threshold_expression 'I > 2\s(I)'
_cod_data_source_file d1dt02790e2.cif
_cod_data_source_block 2021ncs0003z
_cod_original_formula_sum 'C68 H81 Cl0.50 Li N O8.50 Pb5'
_cod_database_code 7708489
_shelx_shelxl_version_number 2018/3
_chemical_oxdiff_formula 'C70 H70 N4 O8 Pb4'
_chemical_oxdiff_usercomment calixzrene(6)arene+4Pb(N(TMS)2)2
_shelx_space_group_comment
;
The symmetry employed for this shelxl refinement is uniquely defined
by the following loop, which should always be used as a source of
symmetry information in preference to the above space-group names.
They are only intended as comments.
;
_cell_oxdiff_angle_alpha 89.9749(6)
_cell_oxdiff_angle_beta 105.5572(7)
_cell_oxdiff_angle_gamma 89.9699(6)
_cell_oxdiff_length_a 19.78996(16)
_cell_oxdiff_length_b 33.7979(2)
_cell_oxdiff_length_c 24.55360(16)
_cell_oxdiff_measurement_reflns_used 67495
_cell_oxdiff_volume 15821.2(2)
_shelx_estimated_absorpt_t_max 0.522
_shelx_estimated_absorpt_t_min 0.447
_reflns_odcompleteness_completeness 99.97
_reflns_odcompleteness_iscentric 1
_reflns_odcompleteness_theta 28.64
_olex2_refinement_description
;
1. Fixed Uiso
 At 1.2 times of:
  All C(H) groups, All C(H,H) groups
 At 1.5 times of:
  All C(H,H,H) groups
2. Uiso/Uaniso restraints and constraints
Uiso(Cl1) = Uiso(O7)
3. Others
 Fixed Sof: Cl1(0.5) O7(0.5)
4.a Secondary CH2 refined with riding coordinates:
 C55(H55A,H55B), C33(H33A,H33B), C11(H11A,H11B), C44(H44A,H44B), C66(H66A,
 H66B), C22(H22A,H22B)
4.b Aromatic/amide H refined with riding coordinates:
 C36(H36), C47(H47), C27(H27), C60(H60), C16(H16), C5(H5), C38(H38), C14(H14),
 C49(H49), C3(H3), C58(H58), C25(H25)
4.c Idealised Me refined as rotating group:
 C52(H52A,H52B,H52C), C53(H53A,H53B,H53C), C41(H41A,H41B,H41C), C63(H63A,H63B,
 H63C), C42(H42A,H42B,H42C), C65(H65A,H65B,H65C), C64(H64A,H64B,H64C), C68(H68A,
 H68B,H68C), C54(H54A,H54B,H54C), C43(H43A,H43B,H43C), C19(H19A,H19B,H19C),
 C10(H10A,H10B,H10C), C31(H31A,H31B,H31C), C32(H32A,H32B,H32C), C9(H9A,H9B,H9C),
  C8(H8A,H8B,H8C), C30(H30A,H30B,H30C), C20(H20A,H20B,H20C), C21(H21A,H21B,H21C)
;
_smtbx_masks_special_details
;
A solvent mask was calculated and 652 electrons were 
found in a volume of 4076\%A^3^ in 4 voids per unit cell. 
This is consistent with the presence of 
3.75[CH3CN] per Asymmetric Unit 
which account for 660 electrons 
per unit cell.
;
_smtbx_masks_void_probe_radius 1.2
_smtbx_masks_void_truncation_radius 1.2
_olex2_submission_special_instructions 'No special instructions were received'
_oxdiff_exptl_absorpt_empirical_details
;
Empirical correction (ABSPACK) includes:
- Absorption correction using spherical harmonics
- Frame scaling
- Detector area scaling
;
_oxdiff_exptl_absorpt_empirical_full_max 2.831
_oxdiff_exptl_absorpt_empirical_full_min 0.235

loop_
_space_group_symop_operation_xyz
'x, y, z'
'-x+1/2, y, -z'
'x+1/2, y+1/2, z+1/2'
'-x+1, y+1/2, -z+1/2'
'-x, -y, -z'
'x-1/2, -y, z'
'-x+1/2, -y+1/2, -z+1/2'
'x, -y+1/2, z+1/2'

loop_
_atom_site_label
_atom_site_type_symbol
_atom_site_fract_x
_atom_site_fract_y
_atom_site_fract_z
_atom_site_U_iso_or_equiv
_atom_site_adp_type
_atom_site_occupancy
_atom_site_site_symmetry_order
_atom_site_calc_flag
_atom_site_refinement_flags_posn
_atom_site_refinement_flags_adp
_atom_site_refinement_flags_occupancy
_atom_site_disorder_assembly
_atom_site_disorder_group
Pb4 Pb 0.77735(2) 0.66647(2) 0.77449(2) 0.02851(5) Uani 1 1 d . . . . .
Pb3 Pb 0.66301(2) 0.75155(2) 0.82808(2) 0.02777(5) Uani 1 1 d . . . . .
Pb1 Pb 0.59382(2) 0.64762(2) 0.78384(2) 0.03071(5) Uani 1 1 d . . . . .
Pb2 Pb 0.46651(2) 0.70698(2) 0.69214(2) 0.03091(5) Uani 1 1 d . . . . .
Pb5 Pb 0.56016(2) 0.63087(2) 0.63692(2) 0.03275(5) Uani 1 1 d . . . . .
O9 O 0.69069(15) 0.69703(8) 0.79360(13) 0.0259(6) Uani 1 1 d . . . . .
O4 O 0.73059(15) 0.70182(8) 0.68636(13) 0.0273(7) Uani 1 1 d . . . . .
O8 O 0.56943(15) 0.67906(8) 0.70096(13) 0.0271(7) Uani 1 1 d . . . . .
O3 O 0.63898(15) 0.77062(8) 0.73099(13) 0.0266(7) Uani 1 1 d . . . . .
O5 O 0.69323(15) 0.62022(8) 0.73274(14) 0.0300(7) Uani 1 1 d . . . . .
Cl1 Cl 0.4326(2) 0.66189(11) 0.59626(17) 0.0648(8) Uiso 0.5 1 d . . P A 2
O1 O 0.46768(15) 0.65826(9) 0.75507(14) 0.0299(7) Uani 1 1 d . . . . .
O2 O 0.54861(15) 0.72990(8) 0.79698(14) 0.0298(7) Uani 1 1 d . . . . .
O6 O 0.54347(15) 0.59824(8) 0.71388(14) 0.0302(7) Uani 1 1 d . . . . .
C28 C 0.5750(2) 0.77081(13) 0.63345(19) 0.0278(9) Uani 1 1 d . . . . .
C17 C 0.4759(2) 0.78760(12) 0.7901(2) 0.0287(10) Uani 1 1 d . . . . .
C55 C 0.6476(2) 0.54411(13) 0.7691(2) 0.0286(10) Uani 1 1 d . . . . .
H55A H 0.673872 0.522669 0.793111 0.034 Uiso 1 1 calc R U . . .
H55B H 0.655302 0.568748 0.791709 0.034 Uiso 1 1 calc R U . . .
C36 C 0.6088(2) 0.70198(14) 0.5454(2) 0.0328(10) Uani 1 1 d . . . . .
H36 H 0.573918 0.718861 0.522835 0.039 Uiso 1 1 calc R U . . .
C13 C 0.4494(2) 0.72840(12) 0.8362(2) 0.0281(10) Uani 1 1 d . . . . .
C33 C 0.6388(2) 0.75806(13) 0.6160(2) 0.0294(10) Uani 1 1 d . . . . .
H33A H 0.680096 0.764047 0.647891 0.035 Uiso 1 1 calc R U . . .
H33B H 0.642044 0.775247 0.584169 0.035 Uiso 1 1 calc R U . . .
C6 C 0.4195(2) 0.65440(13) 0.8337(2) 0.0298(10) Uani 1 1 d . . . . .
C11 C 0.4668(2) 0.68796(12) 0.8626(2) 0.0287(10) Uani 1 1 d . . . . .
H11A H 0.464859 0.689391 0.902448 0.034 Uiso 1 1 calc R U . . .
H11B H 0.515706 0.681408 0.862986 0.034 Uiso 1 1 calc R U . . .
C34 C 0.6969(2) 0.68972(13) 0.6338(2) 0.0282(9) Uani 1 1 d . . . . .
C23 C 0.5793(2) 0.77956(12) 0.69101(19) 0.0257(9) Uani 1 1 d . . . . .
C44 C 0.7663(2) 0.62519(13) 0.6446(2) 0.0327(10) Uani 1 1 d . . . . .
H44A H 0.798457 0.618263 0.621388 0.039 Uiso 1 1 calc R U . . .
H44B H 0.794249 0.638539 0.679255 0.039 Uiso 1 1 calc R U . . .
C57 C 0.5708(2) 0.53421(13) 0.7540(2) 0.0281(9) Uani 1 1 d . . . . .
C66 C 0.3957(2) 0.58828(12) 0.7037(2) 0.0290(10) Uani 1 1 d . . . . .
H66A H 0.412577 0.608405 0.681100 0.035 Uiso 1 1 calc R U . . .
H66B H 0.350880 0.577411 0.680142 0.035 Uiso 1 1 calc R U . . .
C35 C 0.6464(2) 0.71514(13) 0.59813(19) 0.0279(9) Uani 1 1 d . . . . .
C46 C 0.7354(2) 0.58779(13) 0.6610(2) 0.0314(10) Uani 1 1 d . . . . .
C22 C 0.5230(2) 0.81137(12) 0.7624(2) 0.0307(10) Uani 1 1 d . . . . .
H22A H 0.508816 0.839532 0.761231 0.037 Uiso 1 1 calc R U . . .
H22B H 0.571809 0.809550 0.786469 0.037 Uiso 1 1 calc R U . . .
C2 C 0.3841(2) 0.60723(13) 0.7561(2) 0.0295(10) Uani 1 1 d . . . . .
C12 C 0.4931(2) 0.74832(12) 0.8084(2) 0.0285(10) Uani 1 1 d . . . . .
C50 C 0.6772(2) 0.54960(13) 0.7190(2) 0.0301(10) Uani 1 1 d . . . . .
C47 C 0.7370(2) 0.55388(13) 0.6289(2) 0.0339(10) Uani 1 1 d . . . . .
H47 H 0.759131 0.555429 0.599107 0.041 Uiso 1 1 calc R U . . .
C27 C 0.5125(2) 0.77808(15) 0.5922(2) 0.0358(11) Uani 1 1 d . . . . .
H27 H 0.509743 0.771269 0.554105 0.043 Uiso 1 1 calc R U . . .
C56 C 0.5210(2) 0.56272(12) 0.7280(2) 0.0275(9) Uani 1 1 d . . . . .
C45 C 0.7024(2) 0.58654(13) 0.7052(2) 0.0298(10) Uani 1 1 d . . . . .
C1 C 0.4233(2) 0.64072(12) 0.7806(2) 0.0270(9) Uani 1 1 d . . . . .
C60 C 0.4283(2) 0.51773(13) 0.7339(2) 0.0339(11) Uani 1 1 d . . . . .
H60 H 0.379657 0.512375 0.726988 0.041 Uiso 1 1 calc R U . . .
C16 C 0.4146(2) 0.80473(13) 0.7967(2) 0.0333(11) Uani 1 1 d . . . . .
H16 H 0.403298 0.830915 0.783278 0.040 Uiso 1 1 calc R U . . .
C5 C 0.3730(2) 0.63591(13) 0.8598(2) 0.0350(11) Uani 1 1 d . . . . .
H5 H 0.369812 0.645537 0.895398 0.042 Uiso 1 1 calc R U . . .
C37 C 0.6197(3) 0.66489(14) 0.5237(2) 0.0363(11) Uani 1 1 d . . . . .
C38 C 0.6732(3) 0.64191(14) 0.5574(2) 0.0337(10) Uani 1 1 d . . . . .
H38 H 0.684484 0.617438 0.542852 0.040 Uiso 1 1 calc R U . . .
C14 C 0.3885(2) 0.74721(13) 0.8420(2) 0.0313(10) Uani 1 1 d . . . . .
H14 H 0.359081 0.733357 0.860361 0.038 Uiso 1 1 calc R U . . .
C24 C 0.5217(2) 0.79853(12) 0.7037(2) 0.0285(10) Uani 1 1 d . . . . .
C15 C 0.3694(2) 0.78513(13) 0.8222(2) 0.0325(11) Uani 1 1 d . . . . .
C39 C 0.7113(2) 0.65344(13) 0.6119(2) 0.0291(10) Uani 1 1 d . . . . .
C49 C 0.6804(2) 0.51658(13) 0.6853(2) 0.0315(10) Uani 1 1 d . . . . .
H49 H 0.663092 0.491990 0.694728 0.038 Uiso 1 1 calc R U . . .
C26 C 0.4541(2) 0.79485(16) 0.6043(2) 0.0414(13) Uani 1 1 d . . . . .
C61 C 0.4494(2) 0.55526(13) 0.7203(2) 0.0303(10) Uani 1 1 d . . . . .
C3 C 0.3380(2) 0.59032(13) 0.7836(2) 0.0343(11) Uani 1 1 d . . . . .
H3 H 0.310057 0.568565 0.766113 0.041 Uiso 1 1 calc R U . . .
C58 C 0.5473(2) 0.49739(13) 0.7676(2) 0.0332(11) Uani 1 1 d . . . . .
H58 H 0.581122 0.477997 0.784740 0.040 Uiso 1 1 calc R U . . .
C25 C 0.4609(2) 0.80576(14) 0.6600(2) 0.0357(11) Uani 1 1 d . . . . .
H25 H 0.422641 0.818729 0.668901 0.043 Uiso 1 1 calc R U . . .
C59 C 0.4763(2) 0.48797(13) 0.7571(2) 0.0347(11) Uani 1 1 d . . . . .
C40 C 0.5777(3) 0.65144(17) 0.4649(2) 0.0483(14) Uani 1 1 d . . . . .
C48 C 0.7079(2) 0.51813(13) 0.6383(2) 0.0336(11) Uani 1 1 d . . . . .
C52 C 0.6843(3) 0.44473(14) 0.6211(3) 0.0496(14) Uani 1 1 d . . . . .
H52A H 0.715785 0.439700 0.658663 0.074 Uiso 1 1 calc R U . . .
H52B H 0.687807 0.422894 0.595705 0.074 Uiso 1 1 calc R U . . .
H52C H 0.635947 0.446760 0.623833 0.074 Uiso 1 1 calc R U . . .
C18 C 0.3010(3) 0.80495(16) 0.8266(3) 0.0479(14) Uani 1 1 d . . . . .
C4 C 0.3308(3) 0.60367(14) 0.8353(2) 0.0375(11) Uani 1 1 d . . . . .
C53 C 0.7755(3) 0.47768(15) 0.5840(2) 0.0447(13) Uani 1 1 d . . . . .
H53A H 0.785269 0.500795 0.563283 0.067 Uiso 1 1 calc R U . . .
H53B H 0.773379 0.453898 0.560791 0.067 Uiso 1 1 calc R U . . .
H53C H 0.812801 0.474685 0.619219 0.067 Uiso 1 1 calc R U . . .
C62 C 0.4501(3) 0.44652(14) 0.7680(3) 0.0441(13) Uani 1 1 d . . . . .
C41 C 0.5994(4) 0.6759(2) 0.4212(3) 0.0669(19) Uani 1 1 d . . . . .
H41A H 0.586415 0.703603 0.424560 0.100 Uiso 1 1 calc R U . . .
H41B H 0.575701 0.666042 0.383420 0.100 Uiso 1 1 calc R U . . .
H41C H 0.650305 0.673950 0.427326 0.100 Uiso 1 1 calc R U . . .
C63 C 0.4295(3) 0.42369(16) 0.7115(3) 0.0590(17) Uani 1 1 d . . . . .
H63A H 0.397267 0.439813 0.682784 0.089 Uiso 1 1 calc R U . . .
H63B H 0.406551 0.398799 0.716593 0.089 Uiso 1 1 calc R U . . .
H63C H 0.471746 0.417979 0.699251 0.089 Uiso 1 1 calc R U . . .
C51 C 0.7052(3) 0.48338(14) 0.5978(2) 0.0401(12) Uani 1 1 d . . . . .
C42 C 0.5937(4) 0.60787(19) 0.4535(3) 0.0672(19) Uani 1 1 d . . . . .
H42A H 0.643510 0.605150 0.455327 0.101 Uiso 1 1 calc R U . . .
H42B H 0.565287 0.600066 0.415881 0.101 Uiso 1 1 calc R U . . .
H42C H 0.582302 0.590791 0.482070 0.101 Uiso 1 1 calc R U . . .
C65 C 0.5071(3) 0.42273(17) 0.8087(3) 0.0608(18) Uani 1 1 d . . . . .
H65A H 0.547088 0.419416 0.792628 0.091 Uiso 1 1 calc R U . . .
H65B H 0.488642 0.396672 0.814757 0.091 Uiso 1 1 calc R U . . .
H65C H 0.522373 0.436773 0.844797 0.091 Uiso 1 1 calc R U . . .
C7 C 0.2802(3) 0.58353(17) 0.8634(3) 0.0482(14) Uani 1 1 d . . . . .
C64 C 0.3849(3) 0.44974(17) 0.7907(3) 0.066(2) Uani 1 1 d . . . . .
H64A H 0.395397 0.467069 0.823939 0.099 Uiso 1 1 calc R U . . .
H64B H 0.372158 0.423374 0.801355 0.099 Uiso 1 1 calc R U . . .
H64C H 0.345812 0.460810 0.761371 0.099 Uiso 1 1 calc R U . . .
Li1 Li 0.6504(4) 0.7136(2) 0.7159(3) 0.0341(18) Uani 1 1 d . . . . .
C68 C 0.4778(4) 0.49286(19) 0.6068(3) 0.0652(18) Uani 1 1 d . . . . .
H68A H 0.495134 0.473427 0.584197 0.098 Uiso 1 1 calc R U . . .
H68B H 0.428668 0.487072 0.604917 0.098 Uiso 1 1 calc R U . . .
H68C H 0.506001 0.491444 0.646210 0.098 Uiso 1 1 calc R U . . .
C54 C 0.6497(3) 0.49298(17) 0.5425(3) 0.0539(15) Uani 1 1 d . . . . .
H54A H 0.603831 0.496113 0.550138 0.081 Uiso 1 1 calc R U . . .
H54B H 0.647407 0.471343 0.515503 0.081 Uiso 1 1 calc R U . . .
H54C H 0.662326 0.517611 0.526595 0.081 Uiso 1 1 calc R U . . .
C29 C 0.3850(3) 0.8023(3) 0.5583(3) 0.072(2) Uani 1 1 d . . . . .
C43 C 0.5005(4) 0.6555(3) 0.4582(3) 0.097(3) Uani 1 1 d . . . . .
H43A H 0.487254 0.639340 0.486896 0.145 Uiso 1 1 calc R U . . .
H43B H 0.474705 0.646395 0.420497 0.145 Uiso 1 1 calc R U . . .
H43C H 0.489190 0.683268 0.462959 0.145 Uiso 1 1 calc R U . . .
C19 C 0.2588(5) 0.7808(3) 0.8511(6) 0.131(5) Uani 1 1 d . . . . .
H19A H 0.248477 0.755901 0.830031 0.197 Uiso 1 1 calc R U . . .
H19B H 0.214825 0.794567 0.849869 0.197 Uiso 1 1 calc R U . . .
H19C H 0.283799 0.775128 0.890519 0.197 Uiso 1 1 calc R U . . .
N1 N 0.4845(6) 0.5622(2) 0.5681(4) 0.142(4) Uani 1 1 d . . . . .
C67 C 0.4829(4) 0.5318(2) 0.5851(3) 0.081(2) Uani 1 1 d . . . . .
C10 C 0.2854(4) 0.5974(2) 0.9207(3) 0.068(2) Uani 1 1 d . . . . .
H10A H 0.333236 0.593187 0.944396 0.102 Uiso 1 1 calc R U . . .
H10B H 0.252339 0.582600 0.936351 0.102 Uiso 1 1 calc R U . . .
H10C H 0.274070 0.625660 0.919750 0.102 Uiso 1 1 calc R U . . .
C31 C 0.3883(4) 0.7920(4) 0.5018(3) 0.118(4) Uani 1 1 d . . . . .
H31A H 0.430851 0.803308 0.494911 0.176 Uiso 1 1 calc R U . . .
H31B H 0.347008 0.802516 0.474122 0.176 Uiso 1 1 calc R U . . .
H31C H 0.389387 0.763101 0.498252 0.176 Uiso 1 1 calc R U . . .
C32 C 0.3768(5) 0.8497(3) 0.5550(4) 0.130(4) Uani 1 1 d . . . . .
H32A H 0.369754 0.859670 0.590597 0.195 Uiso 1 1 calc R U . . .
H32B H 0.336374 0.856863 0.523732 0.195 Uiso 1 1 calc R U . . .
H32C H 0.419378 0.861536 0.548834 0.195 Uiso 1 1 calc R U . . .
C9 C 0.2918(5) 0.5388(2) 0.8644(4) 0.106(4) Uani 1 1 d . . . . .
H9A H 0.286812 0.529334 0.825784 0.160 Uiso 1 1 calc R U . . .
H9B H 0.257077 0.525758 0.880090 0.160 Uiso 1 1 calc R U . . .
H9C H 0.339088 0.532737 0.887832 0.160 Uiso 1 1 calc R U . . .
C8 C 0.2039(4) 0.5907(3) 0.8263(4) 0.093(3) Uani 1 1 d . . . . .
H8A H 0.194553 0.619203 0.822832 0.140 Uiso 1 1 calc R U . . .
H8B H 0.170607 0.578071 0.844108 0.140 Uiso 1 1 calc R U . . .
H8C H 0.198467 0.579299 0.788689 0.140 Uiso 1 1 calc R U . . .
C30 C 0.3247(4) 0.7892(4) 0.5770(3) 0.124(4) Uani 1 1 d . . . . .
H30A H 0.324557 0.760259 0.579060 0.186 Uiso 1 1 calc R U . . .
H30B H 0.281459 0.798315 0.550091 0.186 Uiso 1 1 calc R U . . .
H30C H 0.327586 0.800319 0.614416 0.186 Uiso 1 1 calc R U . . .
C20 C 0.3118(4) 0.8457(2) 0.8466(5) 0.103(4) Uani 1 1 d . . . . .
H20A H 0.341963 0.846046 0.885418 0.155 Uiso 1 1 calc R U . . .
H20B H 0.266427 0.857758 0.845716 0.155 Uiso 1 1 calc R U . . .
H20C H 0.334170 0.860800 0.822117 0.155 Uiso 1 1 calc R U . . .
C21 C 0.2540(4) 0.8110(3) 0.7636(4) 0.104(3) Uani 1 1 d . . . . .
H21A H 0.281822 0.823874 0.741159 0.156 Uiso 1 1 calc R U . . .
H21B H 0.213448 0.827573 0.763829 0.156 Uiso 1 1 calc R U . . .
H21C H 0.237672 0.785158 0.746955 0.156 Uiso 1 1 calc R U . . .
O7 O 0.4524(5) 0.6582(3) 0.6236(5) 0.0648(8) Uiso 0.5 1 d . . P A 1

loop_
_atom_site_aniso_label
_atom_site_aniso_U_11
_atom_site_aniso_U_22
_atom_site_aniso_U_33
_atom_site_aniso_U_23
_atom_site_aniso_U_13
_atom_site_aniso_U_12
Pb4 0.02071(8) 0.02316(8) 0.03762(10) -0.00114(7) 0.00085(7) 0.00116(6)
Pb3 0.02290(8) 0.02439(8) 0.03274(10) -0.00422(6) 0.00177(7) -0.00110(6)
Pb1 0.02540(8) 0.02770(9) 0.03442(10) 0.00182(7) 0.00002(7) -0.00412(6)
Pb2 0.02172(8) 0.02735(9) 0.04035(11) 0.00101(7) 0.00261(7) 0.00228(6)
Pb5 0.03152(9) 0.02714(9) 0.03755(11) -0.00502(7) 0.00574(7) -0.00241(7)
O9 0.0219(14) 0.0205(14) 0.0325(17) -0.0041(12) 0.0026(12) 0.0009(11)
O4 0.0225(15) 0.0274(15) 0.0282(17) -0.0026(12) 0.0002(12) -0.0001(12)
O8 0.0209(14) 0.0241(14) 0.0320(17) -0.0006(12) -0.0005(12) -0.0007(11)
O3 0.0215(14) 0.0213(15) 0.0328(17) -0.0006(12) -0.0001(12) -0.0012(11)
O5 0.0254(15) 0.0236(15) 0.042(2) -0.0069(13) 0.0111(14) -0.0041(12)
O1 0.0219(15) 0.0260(15) 0.0385(19) -0.0017(13) 0.0026(13) -0.0039(12)
O2 0.0202(14) 0.0215(15) 0.048(2) -0.0035(13) 0.0103(14) -0.0022(11)
O6 0.0233(15) 0.0225(15) 0.0415(19) -0.0020(13) 0.0031(13) -0.0025(12)
C28 0.028(2) 0.028(2) 0.025(2) 0.0025(17) 0.0023(18) -0.0002(17)
C17 0.026(2) 0.025(2) 0.033(3) -0.0051(18) 0.0046(19) 0.0007(17)
C55 0.024(2) 0.021(2) 0.038(3) 0.0017(18) 0.0039(19) 0.0011(16)
C36 0.029(2) 0.034(2) 0.031(3) 0.0021(19) 0.0015(19) -0.0011(18)
C13 0.023(2) 0.020(2) 0.037(3) -0.0072(18) 0.0018(18) -0.0023(16)
C33 0.028(2) 0.026(2) 0.031(2) 0.0039(18) 0.0029(19) 0.0015(17)
C6 0.021(2) 0.024(2) 0.042(3) -0.0054(19) 0.0049(19) -0.0021(16)
C11 0.025(2) 0.024(2) 0.036(3) -0.0060(18) 0.0055(18) -0.0022(17)
C34 0.023(2) 0.029(2) 0.032(2) 0.0024(18) 0.0061(18) -0.0052(17)
C23 0.021(2) 0.0179(19) 0.034(2) 0.0035(17) 0.0015(17) -0.0008(15)
C44 0.028(2) 0.031(2) 0.040(3) -0.001(2) 0.009(2) 0.0001(18)
C57 0.026(2) 0.026(2) 0.034(3) -0.0066(18) 0.0095(19) -0.0028(17)
C66 0.020(2) 0.020(2) 0.045(3) -0.0038(18) 0.0049(19) -0.0019(16)
C35 0.021(2) 0.027(2) 0.032(2) 0.0001(18) 0.0008(18) -0.0036(16)
C46 0.026(2) 0.027(2) 0.041(3) -0.0033(19) 0.006(2) 0.0021(17)
C22 0.027(2) 0.017(2) 0.045(3) -0.0009(18) 0.005(2) 0.0055(16)
C2 0.021(2) 0.023(2) 0.041(3) -0.0036(18) 0.0017(18) 0.0027(16)
C12 0.0183(19) 0.026(2) 0.038(3) -0.0081(18) 0.0012(18) 0.0005(16)
C50 0.019(2) 0.025(2) 0.043(3) -0.0010(19) 0.0034(19) 0.0001(16)
C47 0.035(2) 0.032(2) 0.036(3) 0.000(2) 0.010(2) 0.0042(19)
C27 0.028(2) 0.046(3) 0.030(3) 0.003(2) 0.002(2) 0.001(2)
C56 0.025(2) 0.019(2) 0.035(3) -0.0057(17) 0.0024(18) -0.0021(16)
C45 0.022(2) 0.025(2) 0.042(3) -0.0054(19) 0.0075(19) 0.0005(17)
C1 0.0166(19) 0.024(2) 0.039(3) 0.0005(18) 0.0053(18) 0.0024(16)
C60 0.031(2) 0.021(2) 0.047(3) -0.008(2) 0.006(2) -0.0060(18)
C16 0.027(2) 0.023(2) 0.044(3) -0.0028(19) 0.000(2) 0.0044(17)
C5 0.031(2) 0.029(2) 0.047(3) -0.010(2) 0.013(2) 0.0007(19)
C37 0.040(3) 0.039(3) 0.029(3) -0.001(2) 0.008(2) -0.007(2)
C38 0.036(3) 0.028(2) 0.038(3) -0.007(2) 0.013(2) -0.0046(19)
C14 0.024(2) 0.028(2) 0.040(3) -0.0094(19) 0.006(2) -0.0019(17)
C24 0.025(2) 0.020(2) 0.038(3) 0.0054(18) 0.0056(19) -0.0001(16)
C15 0.023(2) 0.026(2) 0.044(3) -0.0081(19) 0.001(2) 0.0023(17)
C39 0.026(2) 0.029(2) 0.032(3) -0.0024(18) 0.0076(19) -0.0038(17)
C49 0.029(2) 0.022(2) 0.042(3) -0.0016(19) 0.006(2) 0.0011(17)
C26 0.022(2) 0.053(3) 0.042(3) 0.012(2) -0.002(2) 0.011(2)
C61 0.027(2) 0.023(2) 0.039(3) -0.0056(19) 0.0054(19) -0.0011(17)
C3 0.025(2) 0.022(2) 0.054(3) -0.008(2) 0.009(2) -0.0044(17)
C58 0.031(2) 0.020(2) 0.048(3) -0.0014(19) 0.010(2) -0.0013(17)
C25 0.025(2) 0.033(2) 0.047(3) 0.009(2) 0.007(2) 0.0071(19)
C59 0.032(2) 0.020(2) 0.050(3) -0.004(2) 0.009(2) -0.0067(18)
C40 0.051(3) 0.051(3) 0.035(3) -0.007(2) -0.003(2) -0.003(3)
C48 0.033(2) 0.022(2) 0.043(3) -0.0021(19) 0.004(2) 0.0004(18)
C52 0.072(4) 0.027(3) 0.054(4) -0.012(2) 0.023(3) -0.002(2)
C18 0.027(2) 0.040(3) 0.077(4) -0.006(3) 0.014(3) 0.007(2)
C4 0.030(2) 0.032(3) 0.053(3) -0.004(2) 0.016(2) -0.0034(19)
C53 0.057(3) 0.035(3) 0.044(3) -0.002(2) 0.017(3) 0.007(2)
C62 0.038(3) 0.025(2) 0.068(4) 0.001(2) 0.013(3) -0.004(2)
C41 0.096(6) 0.063(4) 0.035(3) -0.007(3) 0.007(3) 0.008(4)
C63 0.052(4) 0.033(3) 0.082(5) -0.009(3) 0.001(3) -0.006(3)
C51 0.048(3) 0.030(3) 0.041(3) -0.006(2) 0.011(2) 0.000(2)
C42 0.092(5) 0.057(4) 0.042(4) -0.011(3) 0.001(3) -0.013(4)
C65 0.048(3) 0.037(3) 0.090(5) 0.017(3) 0.006(3) -0.010(3)
C7 0.042(3) 0.048(3) 0.062(4) -0.016(3) 0.027(3) -0.016(2)
C64 0.056(4) 0.035(3) 0.121(6) 0.010(3) 0.046(4) -0.006(3)
Li1 0.031(4) 0.033(4) 0.032(4) -0.002(3) -0.004(3) -0.003(3)
C68 0.060(4) 0.061(4) 0.071(5) -0.012(3) 0.012(4) -0.001(3)
C54 0.062(4) 0.046(3) 0.047(4) -0.010(3) 0.004(3) -0.001(3)
C29 0.033(3) 0.136(7) 0.042(4) 0.029(4) 0.004(3) 0.026(4)
C43 0.048(4) 0.155(8) 0.070(5) -0.052(5) -0.012(4) -0.013(5)
C19 0.071(6) 0.073(5) 0.283(16) 0.029(7) 0.103(8) 0.032(4)
N1 0.182(9) 0.071(5) 0.123(7) 0.002(5) -0.044(6) -0.050(5)
C67 0.086(6) 0.058(5) 0.078(5) -0.007(4) -0.014(4) -0.024(4)
C10 0.066(4) 0.077(5) 0.071(5) -0.015(4) 0.036(4) -0.030(4)
C31 0.043(4) 0.260(13) 0.038(4) 0.006(6) -0.011(3) 0.045(6)
C32 0.095(7) 0.182(11) 0.100(7) 0.068(7) 0.003(6) 0.078(7)
C9 0.164(9) 0.053(4) 0.143(8) -0.019(5) 0.112(8) -0.050(5)
C8 0.049(4) 0.139(8) 0.094(6) -0.017(6) 0.024(4) -0.043(5)
C30 0.029(3) 0.279(14) 0.055(5) 0.022(7) -0.005(3) -0.014(6)
C20 0.062(5) 0.068(5) 0.198(11) -0.061(6) 0.068(6) -0.005(4)
C21 0.047(4) 0.103(7) 0.137(8) -0.029(6) -0.017(5) 0.027(4)

loop_
_atom_type_symbol
_atom_type_description
_atom_type_scat_dispersion_real
_atom_type_scat_dispersion_imag
_atom_type_scat_source
C C 0.0033 0.0016 'International Tables Vol C Tables 4.2.6.8 and 6.1.1.4'
H H 0.0000 0.0000 'International Tables Vol C Tables 4.2.6.8 and 6.1.1.4'
Cl Cl 0.1484 0.1585 'International Tables Vol C Tables 4.2.6.8 and 6.1.1.4'
Li Li -0.0003 0.0001 'International Tables Vol C Tables 4.2.6.8 and 6.1.1.4'
N N 0.0061 0.0033 'International Tables Vol C Tables 4.2.6.8 and 6.1.1.4'
O O 0.0106 0.0060 'International Tables Vol C Tables 4.2.6.8 and 6.1.1.4'
Pb Pb -3.3944 10.1111 'International Tables Vol C Tables 4.2.6.8 and 6.1.1.4'

loop_
_geom_angle_atom_site_label_1
_geom_angle_atom_site_label_2
_geom_angle_atom_site_label_3
_geom_angle
_geom_angle_site_symmetry_1
_geom_angle_site_symmetry_3
_geom_angle_publ_flag
O9 Pb4 O4 79.83(11) . . ?
O9 Pb4 O3 99.61(10) . 7_666 ?
O9 Pb4 O5 84.26(10) . . ?
O9 Pb4 Li1 40.34(19) . . ?
O4 Pb4 O3 70.32(9) . 7_666 ?
O4 Pb4 Li1 40.54(18) . . ?
O3 Pb4 Li1 90.22(16) 7_666 . ?
O5 Pb4 O4 83.10(11) . . ?
O5 Pb4 O3 151.82(10) . 7_666 ?
O5 Pb4 Li1 74.64(16) . . ?
O9 Pb3 O4 98.96(10) . 7_666 ?
O9 Pb3 O3 80.92(11) . . ?
O9 Pb3 O2 85.95(10) . . ?
O9 Pb3 Li1 40.50(17) . . ?
O4 Pb3 Li1 90.22(17) 7_666 . ?
O3 Pb3 O4 70.67(9) . 7_666 ?
O3 Pb3 Li1 41.46(16) . . ?
O2 Pb3 O4 149.73(10) . 7_666 ?
O2 Pb3 O3 80.79(11) . . ?
O2 Pb3 Li1 74.15(18) . . ?
Pb2 Pb1 Pb5 62.065(5) . . ?
O9 Pb1 Pb2 94.58(7) . . ?
O9 Pb1 Pb5 97.72(7) . . ?
O9 Pb1 Li1 37.90(15) . . ?
O8 Pb1 Pb2 37.12(8) . . ?
O8 Pb1 Pb5 37.76(7) . . ?
O8 Pb1 O9 75.11(10) . . ?
O8 Pb1 O1 73.17(11) . . ?
O8 Pb1 O6 74.46(10) . . ?
O8 Pb1 Li1 37.25(15) . . ?
O1 Pb1 Pb2 39.40(7) . . ?
O1 Pb1 Pb5 80.17(8) . . ?
O1 Pb1 O9 128.98(9) . . ?
O1 Pb1 Li1 102.92(16) . . ?
O6 Pb1 Pb2 81.37(7) . . ?
O6 Pb1 Pb5 39.90(8) . . ?
O6 Pb1 O9 133.56(10) . . ?
O6 Pb1 O1 72.49(10) . . ?
O6 Pb1 Li1 104.40(16) . . ?
Li1 Pb1 Pb2 63.59(14) . . ?
Li1 Pb1 Pb5 64.58(14) . . ?
Pb1 Pb2 Pb5 59.153(5) . . ?
Pb1 Pb2 Li1 53.30(13) . . ?
O8 Pb2 Pb1 37.69(8) . . ?
O8 Pb2 Pb5 35.28(8) . . ?
O8 Pb2 Cl1 81.57(11) . . ?
O8 Pb2 O1 77.32(11) . . ?
O8 Pb2 Li1 29.17(15) . . ?
O8 Pb2 O7 72.2(3) . . ?
Cl1 Pb2 Pb1 101.67(8) . . ?
Cl1 Pb2 Pb5 46.92(8) . . ?
Cl1 Pb2 Li1 100.48(16) . . ?
O1 Pb2 Pb1 43.24(8) . . ?
O1 Pb2 Pb5 80.04(8) . . ?
O1 Pb2 Cl1 97.98(11) . . ?
O1 Pb2 Li1 96.47(15) . . ?
O1 Pb2 O7 87.5(3) . . ?
Li1 Pb2 Pb5 60.10(13) . . ?
O7 Pb2 Pb1 89.2(3) . . ?
O7 Pb2 Pb5 37.0(3) . . ?
O7 Pb2 Li1 94.8(3) . . ?
Pb1 Pb5 Pb2 58.782(5) . . ?
Pb1 Pb5 Li1 52.72(14) . . ?
O8 Pb5 Pb1 37.64(8) . . ?
O8 Pb5 Pb2 34.65(7) . . ?
O8 Pb5 Cl1 82.44(11) . . ?
O8 Pb5 O6 76.84(11) . . ?
O8 Pb5 Li1 28.25(16) . . ?
O8 Pb5 O7 72.6(3) . . ?
Cl1 Pb5 Pb1 102.69(8) . . ?
Cl1 Pb5 Pb2 48.42(8) . . ?
Cl1 Pb5 Li1 100.38(15) . . ?
O6 Pb5 Pb1 42.52(7) . . ?
O6 Pb5 Pb2 80.30(7) . . ?
O6 Pb5 Cl1 99.59(11) . . ?
O6 Pb5 Li1 95.17(15) . . ?
Li1 Pb5 Pb2 58.55(14) . . ?
O7 Pb5 Pb1 89.7(3) . . ?
O7 Pb5 Pb2 38.0(3) . . ?
O7 Pb5 O6 88.6(3) . . ?
O7 Pb5 Li1 94.2(3) . . ?
Pb4 O9 Pb1 107.03(11) . . ?
Pb3 O9 Pb4 142.51(14) . . ?
Pb3 O9 Pb1 109.75(12) . . ?
Li1 O9 Pb4 93.7(3) . . ?
Li1 O9 Pb3 93.4(3) . . ?
Li1 O9 Pb1 89.8(3) . . ?
Pb4 O4 Pb3 106.07(10) . 7_666 ?
C34 O4 Pb4 132.6(3) . . ?
C34 O4 Pb3 104.6(2) . 7_666 ?
C34 O4 Li1 100.0(3) . . ?
Li1 O4 Pb4 85.6(3) . . ?
Li1 O4 Pb3 131.5(3) . 7_666 ?
Pb1 O8 Pb5 104.60(11) . . ?
Pb2 O8 Pb1 105.18(13) . . ?
Pb2 O8 Pb5 110.07(12) . . ?
Li1 O8 Pb1 98.6(3) . . ?
Li1 O8 Pb2 117.2(3) . . ?
Li1 O8 Pb5 118.6(3) . . ?
Pb3 O3 Pb4 107.38(10) . 7_666 ?
C23 O3 Pb4 102.4(2) . 7_666 ?
C23 O3 Pb3 133.3(3) . . ?
C23 O3 Li1 101.6(3) . . ?
Li1 O3 Pb4 130.3(3) . 7_666 ?
Li1 O3 Pb3 85.6(3) . . ?
C45 O5 Pb4 127.5(3) . . ?
Pb5 Cl1 Pb2 84.66(11) . . ?
Pb2 O1 Pb1 97.36(11) . . ?
C1 O1 Pb1 123.2(3) . . ?
C1 O1 Pb2 138.9(3) . . ?
C12 O2 Pb3 124.3(2) . . ?
Pb5 O6 Pb1 97.58(10) . . ?
C56 O6 Pb1 122.0(3) . . ?
C56 O6 Pb5 140.2(3) . . ?
C23 C28 C33 120.8(4) . . ?
C27 C28 C33 119.5(4) . . ?
C27 C28 C23 119.4(4) . . ?
C12 C17 C22 120.8(4) . . ?
C16 C17 C22 119.3(4) . . ?
C16 C17 C12 119.9(4) . . ?
H55A C55 H55B 107.6 . . ?
C57 C55 H55A 108.6 . . ?
C57 C55 H55B 108.6 . . ?
C57 C55 C50 114.5(4) . . ?
C50 C55 H55A 108.6 . . ?
C50 C55 H55B 108.6 . . ?
C35 C36 H36 118.5 . . ?
C35 C36 C37 123.0(4) . . ?
C37 C36 H36 118.5 . . ?
C12 C13 C11 122.7(4) . . ?
C14 C13 C11 117.9(4) . . ?
C14 C13 C12 119.3(4) . . ?
C28 C33 H33A 107.2 . . ?
C28 C33 H33B 107.2 . . ?
C28 C33 C35 120.5(4) . . ?
H33A C33 H33B 106.8 . . ?
C35 C33 H33A 107.2 . . ?
C35 C33 H33B 107.2 . . ?
C1 C6 C11 120.0(4) . . ?
C5 C6 C11 121.1(4) . . ?
C5 C6 C1 118.9(4) . . ?
C13 C11 C6 115.6(4) . . ?
C13 C11 H11A 108.4 . . ?
C13 C11 H11B 108.4 . . ?
C6 C11 H11A 108.4 . . ?
C6 C11 H11B 108.4 . . ?
H11A C11 H11B 107.5 . . ?
O4 C34 C35 119.4(4) . . ?
O4 C34 C39 122.3(4) . . ?
O4 C34 Li1 48.7(3) . . ?
C35 C34 Li1 87.3(3) . . ?
C39 C34 C35 118.2(4) . . ?
C39 C34 Li1 137.1(4) . . ?
O3 C23 C28 118.9(4) . . ?
O3 C23 C24 122.7(4) . . ?
O3 C23 Li1 48.0(2) . . ?
C28 C23 Li1 86.6(3) . . ?
C24 C23 C28 118.4(4) . . ?
C24 C23 Li1 138.6(4) . . ?
H44A C44 H44B 107.8 . . ?
C46 C44 H44A 109.0 . . ?
C46 C44 H44B 109.0 . . ?
C46 C44 C39 112.7(4) . . ?
C39 C44 H44A 109.0 . . ?
C39 C44 H44B 109.0 . . ?
C56 C57 C55 120.0(4) . . ?
C58 C57 C55 121.2(4) . . ?
C58 C57 C56 118.7(4) . . ?
H66A C66 H66B 108.2 . . ?
C2 C66 H66A 109.7 . . ?
C2 C66 H66B 109.7 . . ?
C2 C66 C61 109.7(4) . . ?
C61 C66 H66A 109.7 . . ?
C61 C66 H66B 109.7 . . ?
C36 C35 C33 120.2(4) . . ?
C36 C35 C34 119.7(4) . . ?
C34 C35 C33 119.9(4) . . ?
C47 C46 C44 117.7(4) . . ?
C47 C46 C45 119.8(4) . . ?
C45 C46 C44 122.4(4) . . ?
C17 C22 H22A 108.5 . . ?
C17 C22 H22B 108.5 . . ?
H22A C22 H22B 107.5 . . ?
C24 C22 C17 115.0(4) . . ?
C24 C22 H22A 108.5 . . ?
C24 C22 H22B 108.5 . . ?
C1 C2 C66 120.8(4) . . ?
C3 C2 C66 120.5(4) . . ?
C3 C2 C1 118.5(4) . . ?
O2 C12 C17 120.4(4) . . ?
O2 C12 C13 121.2(4) . . ?
C13 C12 C17 118.3(4) . . ?
C45 C50 C55 122.8(4) . . ?
C49 C50 C55 118.2(4) . . ?
C49 C50 C45 119.1(4) . . ?
C46 C47 H47 118.4 . . ?
C48 C47 C46 123.2(5) . . ?
C48 C47 H47 118.4 . . ?
C28 C27 H27 118.6 . . ?
C26 C27 C28 122.9(5) . . ?
C26 C27 H27 118.6 . . ?
O6 C56 C57 119.0(4) . . ?
O6 C56 C61 120.9(4) . . ?
C61 C56 C57 120.0(4) . . ?
O5 C45 C46 120.6(4) . . ?
O5 C45 C50 121.0(4) . . ?
C46 C45 C50 118.4(4) . . ?
O1 C1 C6 119.5(4) . . ?
O1 C1 C2 120.4(4) . . ?
C6 C1 C2 120.0(4) . . ?
C61 C60 H60 118.8 . . ?
C59 C60 H60 118.8 . . ?
C59 C60 C61 122.4(4) . . ?
C17 C16 H16 118.6 . . ?
C15 C16 C17 122.7(4) . . ?
C15 C16 H16 118.6 . . ?
C6 C5 H5 118.8 . . ?
C6 C5 C4 122.4(5) . . ?
C4 C5 H5 118.8 . . ?
C36 C37 C40 121.6(5) . . ?
C38 C37 C36 116.3(4) . . ?
C38 C37 C40 122.0(5) . . ?
C37 C38 H38 118.7 . . ?
C37 C38 C39 122.7(4) . . ?
C39 C38 H38 118.7 . . ?
C13 C14 H14 118.5 . . ?
C15 C14 C13 122.9(5) . . ?
C15 C14 H14 118.5 . . ?
C23 C24 C22 122.4(4) . . ?
C25 C24 C23 119.2(4) . . ?
C25 C24 C22 118.4(4) . . ?
C16 C15 C18 120.7(4) . . ?
C14 C15 C16 116.7(4) . . ?
C14 C15 C18 122.6(5) . . ?
C34 C39 C44 122.9(4) . . ?
C34 C39 C38 119.8(4) . . ?
C38 C39 C44 117.3(4) . . ?
C50 C49 H49 118.5 . . ?
C50 C49 C48 123.0(4) . . ?
C48 C49 H49 118.5 . . ?
C27 C26 C29 122.3(5) . . ?
C25 C26 C27 116.9(4) . . ?
C25 C26 C29 120.8(5) . . ?
C56 C61 C66 120.9(4) . . ?
C56 C61 C60 119.0(4) . . ?
C60 C61 C66 119.8(4) . . ?
C2 C3 H3 118.3 . . ?
C4 C3 C2 123.3(4) . . ?
C4 C3 H3 118.3 . . ?
C57 C58 H58 118.6 . . ?
C59 C58 C57 122.7(4) . . ?
C59 C58 H58 118.6 . . ?
C24 C25 H25 118.5 . . ?
C26 C25 C24 123.0(4) . . ?
C26 C25 H25 118.5 . . ?
C60 C59 C58 116.9(4) . . ?
C60 C59 C62 120.1(4) . . ?
C58 C59 C62 122.9(4) . . ?
C37 C40 C42 111.6(5) . . ?
C41 C40 C37 108.8(5) . . ?
C41 C40 C42 106.4(5) . . ?
C43 C40 C37 110.9(5) . . ?
C43 C40 C41 110.5(6) . . ?
C43 C40 C42 108.6(6) . . ?
C47 C48 C49 116.2(4) . . ?
C47 C48 C51 120.3(5) . . ?
C49 C48 C51 123.5(4) . . ?
H52A C52 H52B 109.5 . . ?
H52A C52 H52C 109.5 . . ?
H52B C52 H52C 109.5 . . ?
C51 C52 H52A 109.5 . . ?
C51 C52 H52B 109.5 . . ?
C51 C52 H52C 109.5 . . ?
C15 C18 C21 106.4(5) . . ?
C19 C18 C15 114.2(5) . . ?
C19 C18 C20 116.9(7) . . ?
C19 C18 C21 103.3(7) . . ?
C20 C18 C15 112.5(5) . . ?
C20 C18 C21 101.6(7) . . ?
C5 C4 C7 122.6(5) . . ?
C3 C4 C5 116.7(5) . . ?
C3 C4 C7 120.7(4) . . ?
H53A C53 H53B 109.5 . . ?
H53A C53 H53C 109.5 . . ?
H53B C53 H53C 109.5 . . ?
C51 C53 H53A 109.5 . . ?
C51 C53 H53B 109.5 . . ?
C51 C53 H53C 109.5 . . ?
C59 C62 C63 108.5(5) . . ?
C65 C62 C59 111.7(4) . . ?
C65 C62 C63 107.3(5) . . ?
C65 C62 C64 110.2(5) . . ?
C64 C62 C59 110.6(4) . . ?
C64 C62 C63 108.5(5) . . ?
C40 C41 H41A 109.5 . . ?
C40 C41 H41B 109.5 . . ?
C40 C41 H41C 109.5 . . ?
H41A C41 H41B 109.5 . . ?
H41A C41 H41C 109.5 . . ?
H41B C41 H41C 109.5 . . ?
C62 C63 H63A 109.5 . . ?
C62 C63 H63B 109.5 . . ?
C62 C63 H63C 109.5 . . ?
H63A C63 H63B 109.5 . . ?
H63A C63 H63C 109.5 . . ?
H63B C63 H63C 109.5 . . ?
C48 C51 C54 107.8(4) . . ?
C52 C51 C48 112.2(4) . . ?
C52 C51 C53 109.2(4) . . ?
C52 C51 C54 108.1(5) . . ?
C53 C51 C48 111.4(4) . . ?
C53 C51 C54 108.0(5) . . ?
C40 C42 H42A 109.5 . . ?
C40 C42 H42B 109.5 . . ?
C40 C42 H42C 109.5 . . ?
H42A C42 H42B 109.5 . . ?
H42A C42 H42C 109.5 . . ?
H42B C42 H42C 109.5 . . ?
C62 C65 H65A 109.5 . . ?
C62 C65 H65B 109.5 . . ?
C62 C65 H65C 109.5 . . ?
H65A C65 H65B 109.5 . . ?
H65A C65 H65C 109.5 . . ?
H65B C65 H65C 109.5 . . ?
C4 C7 C9 109.6(5) . . ?
C4 C7 C8 108.5(5) . . ?
C10 C7 C4 114.2(5) . . ?
C10 C7 C9 109.3(6) . . ?
C10 C7 C8 108.6(6) . . ?
C9 C7 C8 106.3(6) . . ?
C62 C64 H64A 109.5 . . ?
C62 C64 H64B 109.5 . . ?
C62 C64 H64C 109.5 . . ?
H64A C64 H64B 109.5 . . ?
H64A C64 H64C 109.5 . . ?
H64B C64 H64C 109.5 . . ?
Pb4 Li1 Pb1 75.02(18) . . ?
Pb4 Li1 Pb2 137.6(3) . . ?
Pb4 Li1 Pb5 94.4(2) . . ?
Pb3 Li1 Pb4 86.1(2) . . ?
Pb3 Li1 Pb1 76.7(2) . . ?
Pb3 Li1 Pb2 90.4(2) . . ?
Pb3 Li1 Pb5 137.5(3) . . ?
Pb1 Li1 Pb2 63.11(15) . . ?
Pb1 Li1 Pb5 62.70(14) . . ?
Pb2 Li1 Pb5 61.36(12) . . ?
O9 Li1 Pb4 45.95(19) . . ?
O9 Li1 Pb3 46.13(19) . . ?
O9 Li1 Pb1 52.3(2) . . ?
O9 Li1 Pb2 106.0(3) . . ?
O9 Li1 Pb5 108.6(3) . . ?
O9 Li1 O4 98.4(4) . . ?
O9 Li1 O3 97.7(4) . . ?
O9 Li1 C34 122.9(4) . . ?
O9 Li1 C23 121.8(4) . . ?
O4 Li1 Pb4 53.9(2) . . ?
O4 Li1 Pb3 123.7(3) . . ?
O4 Li1 Pb1 119.3(3) . . ?
O4 Li1 Pb2 145.9(3) . . ?
O4 Li1 Pb5 88.7(3) . . ?
O4 Li1 O3 114.4(4) . . ?
O4 Li1 C34 31.22(18) . . ?
O4 Li1 C23 121.8(4) . . ?
O8 Li1 Pb4 108.3(3) . . ?
O8 Li1 Pb3 107.0(4) . . ?
O8 Li1 Pb1 44.18(19) . . ?
O8 Li1 Pb2 33.64(17) . . ?
O8 Li1 Pb5 33.12(17) . . ?
O8 Li1 O9 96.4(4) . . ?
O8 Li1 O4 121.3(4) . . ?
O8 Li1 O3 119.3(4) . . ?
O8 Li1 C34 96.6(3) . . ?
O8 Li1 C23 95.9(3) . . ?
O3 Li1 Pb4 123.3(3) . . ?
O3 Li1 Pb3 52.9(2) . . ?
O3 Li1 Pb1 120.7(4) . . ?
O3 Li1 Pb2 85.9(3) . . ?
O3 Li1 Pb5 142.2(3) . . ?
O3 Li1 C34 122.5(4) . . ?
O3 Li1 C23 30.40(17) . . ?
C34 Li1 Pb4 77.2(2) . . ?
C34 Li1 Pb3 154.5(3) . . ?
C34 Li1 Pb1 116.5(3) . . ?
C34 Li1 Pb2 114.9(3) . . ?
C34 Li1 Pb5 63.97(19) . . ?
C34 Li1 C23 111.7(3) . . ?
C23 Li1 Pb4 153.3(3) . . ?
C23 Li1 Pb3 75.9(2) . . ?
C23 Li1 Pb1 118.6(3) . . ?
C23 Li1 Pb2 63.27(19) . . ?
C23 Li1 Pb5 112.2(3) . . ?
H68A C68 H68B 109.5 . . ?
H68A C68 H68C 109.5 . . ?
H68B C68 H68C 109.5 . . ?
C67 C68 H68A 109.5 . . ?
C67 C68 H68B 109.5 . . ?
C67 C68 H68C 109.5 . . ?
C51 C54 H54A 109.5 . . ?
C51 C54 H54B 109.5 . . ?
C51 C54 H54C 109.5 . . ?
H54A C54 H54B 109.5 . . ?
H54A C54 H54C 109.5 . . ?
H54B C54 H54C 109.5 . . ?
C26 C29 C32 104.8(6) . . ?
C31 C29 C26 113.8(5) . . ?
C31 C29 C32 102.9(7) . . ?
C31 C29 C30 118.7(8) . . ?
C30 C29 C26 111.0(5) . . ?
C30 C29 C32 103.7(8) . . ?
C40 C43 H43A 109.5 . . ?
C40 C43 H43B 109.5 . . ?
C40 C43 H43C 109.5 . . ?
H43A C43 H43B 109.5 . . ?
H43A C43 H43C 109.5 . . ?
H43B C43 H43C 109.5 . . ?
C18 C19 H19A 109.5 . . ?
C18 C19 H19B 109.5 . . ?
C18 C19 H19C 109.5 . . ?
H19A C19 H19B 109.5 . . ?
H19A C19 H19C 109.5 . . ?
H19B C19 H19C 109.5 . . ?
N1 C67 C68 177.6(11) . . ?
C7 C10 H10A 109.5 . . ?
C7 C10 H10B 109.5 . . ?
C7 C10 H10C 109.5 . . ?
H10A C10 H10B 109.5 . . ?
H10A C10 H10C 109.5 . . ?
H10B C10 H10C 109.5 . . ?
C29 C31 H31A 109.5 . . ?
C29 C31 H31B 109.5 . . ?
C29 C31 H31C 109.5 . . ?
H31A C31 H31B 109.5 . . ?
H31A C31 H31C 109.5 . . ?
H31B C31 H31C 109.5 . . ?
C29 C32 H32A 109.5 . . ?
C29 C32 H32B 109.5 . . ?
C29 C32 H32C 109.5 . . ?
H32A C32 H32B 109.5 . . ?
H32A C32 H32C 109.5 . . ?
H32B C32 H32C 109.5 . . ?
C7 C9 H9A 109.5 . . ?
C7 C9 H9B 109.5 . . ?
C7 C9 H9C 109.5 . . ?
H9A C9 H9B 109.5 . . ?
H9A C9 H9C 109.5 . . ?
H9B C9 H9C 109.5 . . ?
C7 C8 H8A 109.5 . . ?
C7 C8 H8B 109.5 . . ?
C7 C8 H8C 109.5 . . ?
H8A C8 H8B 109.5 . . ?
H8A C8 H8C 109.5 . . ?
H8B C8 H8C 109.5 . . ?
C29 C30 H30A 109.5 . . ?
C29 C30 H30B 109.5 . . ?
C29 C30 H30C 109.5 . . ?
H30A C30 H30B 109.5 . . ?
H30A C30 H30C 109.5 . . ?
H30B C30 H30C 109.5 . . ?
C18 C20 H20A 109.5 . . ?
C18 C20 H20B 109.5 . . ?
C18 C20 H20C 109.5 . . ?
H20A C20 H20B 109.5 . . ?
H20A C20 H20C 109.5 . . ?
H20B C20 H20C 109.5 . . ?
C18 C21 H21A 109.5 . . ?
C18 C21 H21B 109.5 . . ?
C18 C21 H21C 109.5 . . ?
H21A C21 H21B 109.5 . . ?
H21A C21 H21C 109.5 . . ?
H21B C21 H21C 109.5 . . ?
Pb5 O7 Pb2 105.0(4) . . ?

loop_
_geom_bond_atom_site_label_1
_geom_bond_atom_site_label_2
_geom_bond_distance
_geom_bond_site_symmetry_2
_geom_bond_publ_flag
Pb4 O9 2.159(3) . ?
Pb4 O4 2.428(3) . ?
Pb4 O3 2.719(3) 7_666 ?
Pb4 O5 2.313(3) . ?
Pb4 Li1 2.997(8) . ?
Pb3 O9 2.158(3) . ?
Pb3 O4 2.728(3) 7_666 ?
Pb3 O3 2.392(3) . ?
Pb3 O2 2.306(3) . ?
Pb3 Li1 2.989(8) . ?
Pb1 Pb2 3.5215(2) . ?
Pb1 Pb5 3.5352(3) . ?
Pb1 O9 2.505(3) . ?
Pb1 O8 2.231(3) . ?
Pb1 O1 2.432(3) . ?
Pb1 O6 2.410(3) . ?
Pb1 Li1 3.165(8) . ?
Pb2 Pb5 3.6379(3) . ?
Pb2 O8 2.202(3) . ?
Pb2 Cl1 2.733(4) . ?
Pb2 O1 2.254(3) . ?
Pb2 Li1 3.536(8) . ?
Pb2 O7 2.319(10) . ?
Pb5 O8 2.237(3) . ?
Pb5 Cl1 2.669(4) . ?
Pb5 O6 2.287(3) . ?
Pb5 Li1 3.593(8) . ?
Pb5 O7 2.265(10) . ?
O9 Li1 1.944(8) . ?
O4 C34 1.347(5) . ?
O4 Li1 1.954(9) . ?
O8 Li1 1.938(8) . ?
O3 C23 1.352(5) . ?
O3 Li1 1.985(8) . ?
O5 C45 1.360(5) . ?
O1 C1 1.346(5) . ?
O2 C12 1.355(5) . ?
O6 C56 1.357(5) . ?
C28 C33 1.501(6) . ?
C28 C23 1.424(6) . ?
C28 C27 1.395(6) . ?
C17 C22 1.523(7) . ?
C17 C12 1.413(6) . ?
C17 C16 1.391(6) . ?
C55 H55A 0.9900 . ?
C55 H55B 0.9900 . ?
C55 C57 1.501(6) . ?
C55 C50 1.509(7) . ?
C36 H36 0.9500 . ?
C36 C35 1.383(6) . ?
C36 C37 1.401(7) . ?
C13 C11 1.513(6) . ?
C13 C12 1.409(7) . ?
C13 C14 1.403(6) . ?
C33 H33A 0.9900 . ?
C33 H33B 0.9900 . ?
C33 C35 1.534(6) . ?
C6 C11 1.520(6) . ?
C6 C1 1.404(7) . ?
C6 C5 1.402(7) . ?
C11 H11A 0.9900 . ?
C11 H11B 0.9900 . ?
C34 C35 1.427(6) . ?
C34 C39 1.398(6) . ?
C34 Li1 2.559(10) . ?
C23 C24 1.413(6) . ?
C23 Li1 2.618(9) . ?
C44 H44A 0.9900 . ?
C44 H44B 0.9900 . ?
C44 C46 1.505(6) . ?
C44 C39 1.507(6) . ?
C57 C56 1.404(6) . ?
C57 C58 1.399(6) . ?
C66 H66A 0.9900 . ?
C66 H66B 0.9900 . ?
C66 C2 1.510(7) . ?
C66 C61 1.519(6) . ?
C46 C47 1.396(6) . ?
C46 C45 1.409(7) . ?
C22 H22A 0.9900 . ?
C22 H22B 0.9900 . ?
C22 C24 1.501(7) . ?
C2 C1 1.412(6) . ?
C2 C3 1.395(7) . ?
C50 C45 1.419(6) . ?
C50 C49 1.400(6) . ?
C47 H47 0.9500 . ?
C47 C48 1.384(7) . ?
C27 H27 0.9500 . ?
C27 C26 1.390(7) . ?
C56 C61 1.401(6) . ?
C60 H60 0.9500 . ?
C60 C61 1.402(6) . ?
C60 C59 1.395(7) . ?
C16 H16 0.9500 . ?
C16 C15 1.389(7) . ?
C5 H5 0.9500 . ?
C5 C4 1.406(7) . ?
C37 C38 1.393(7) . ?
C37 C40 1.529(7) . ?
C38 H38 0.9500 . ?
C38 C39 1.405(7) . ?
C14 H14 0.9500 . ?
C14 C15 1.387(6) . ?
C24 C25 1.403(6) . ?
C15 C18 1.540(7) . ?
C49 H49 0.9500 . ?
C49 C48 1.403(7) . ?
C26 C25 1.387(8) . ?
C26 C29 1.543(7) . ?
C3 H3 0.9500 . ?
C3 C4 1.390(7) . ?
C58 H58 0.9500 . ?
C58 C59 1.396(6) . ?
C25 H25 0.9500 . ?
C59 C62 1.542(6) . ?
C40 C41 1.505(9) . ?
C40 C42 1.547(8) . ?
C40 C43 1.497(9) . ?
C48 C51 1.530(7) . ?
C52 H52A 0.9800 . ?
C52 H52B 0.9800 . ?
C52 H52C 0.9800 . ?
C52 C51 1.526(7) . ?
C18 C19 1.413(10) . ?
C18 C20 1.459(9) . ?
C18 C21 1.592(11) . ?
C4 C7 1.521(7) . ?
C53 H53A 0.9800 . ?
C53 H53B 0.9800 . ?
C53 H53C 0.9800 . ?
C53 C51 1.529(7) . ?
C62 C63 1.544(8) . ?
C62 C65 1.521(8) . ?
C62 C64 1.541(8) . ?
C41 H41A 0.9800 . ?
C41 H41B 0.9800 . ?
C41 H41C 0.9800 . ?
C63 H63A 0.9800 . ?
C63 H63B 0.9800 . ?
C63 H63C 0.9800 . ?
C51 C54 1.536(8) . ?
C42 H42A 0.9800 . ?
C42 H42B 0.9800 . ?
C42 H42C 0.9800 . ?
C65 H65A 0.9800 . ?
C65 H65B 0.9800 . ?
C65 H65C 0.9800 . ?
C7 C10 1.460(9) . ?
C7 C9 1.526(9) . ?
C7 C8 1.560(10) . ?
C64 H64A 0.9800 . ?
C64 H64B 0.9800 . ?
C64 H64C 0.9800 . ?
C68 H68A 0.9800 . ?
C68 H68B 0.9800 . ?
C68 H68C 0.9800 . ?
C68 C67 1.434(10) . ?
C54 H54A 0.9800 . ?
C54 H54B 0.9800 . ?
C54 H54C 0.9800 . ?
C29 C31 1.448(10) . ?
C29 C32 1.610(13) . ?
C29 C30 1.458(10) . ?
C43 H43A 0.9800 . ?
C43 H43B 0.9800 . ?
C43 H43C 0.9800 . ?
C19 H19A 0.9800 . ?
C19 H19B 0.9800 . ?
C19 H19C 0.9800 . ?
N1 C67 1.111(10) . ?
C10 H10A 0.9800 . ?
C10 H10B 0.9800 . ?
C10 H10C 0.9800 . ?
C31 H31A 0.9800 . ?
C31 H31B 0.9800 . ?
C31 H31C 0.9800 . ?
C32 H32A 0.9800 . ?
C32 H32B 0.9800 . ?
C32 H32C 0.9800 . ?
C9 H9A 0.9800 . ?
C9 H9B 0.9800 . ?
C9 H9C 0.9800 . ?
C8 H8A 0.9800 . ?
C8 H8B 0.9800 . ?
C8 H8C 0.9800 . ?
C30 H30A 0.9800 . ?
C30 H30B 0.9800 . ?
C30 H30C 0.9800 . ?
C20 H20A 0.9800 . ?
C20 H20B 0.9800 . ?
C20 H20C 0.9800 . ?
C21 H21A 0.9800 . ?
C21 H21B 0.9800 . ?
C21 H21C 0.9800 . ?

loop_
_geom_torsion_atom_site_label_1
_geom_torsion_atom_site_label_2
_geom_torsion_atom_site_label_3
_geom_torsion_atom_site_label_4
_geom_torsion
_geom_torsion_site_symmetry_1
_geom_torsion_site_symmetry_2
_geom_torsion_site_symmetry_3
_geom_torsion_site_symmetry_4
_geom_torsion_publ_flag
Pb4 O4 C34 C35 148.8(3) . . . . ?
Pb4 O4 C34 C39 -33.5(6) . . . . ?
Pb4 O4 C34 Li1 93.3(4) . . . . ?
Pb4 O3 C23 C28 82.3(4) 7_666 . . . ?
Pb4 O3 C23 C24 -95.5(4) 7_666 . . . ?
Pb4 O3 C23 Li1 136.2(3) 7_666 . . . ?
Pb4 O5 C45 C46 -52.5(6) . . . . ?
Pb4 O5 C45 C50 129.6(4) . . . . ?
Pb3 O4 C34 C35 -82.3(4) 7_666 . . . ?
Pb3 O4 C34 C39 95.4(4) 7_666 . . . ?
Pb3 O4 C34 Li1 -137.8(3) 7_666 . . . ?
Pb3 O3 C23 C28 -148.9(3) . . . . ?
Pb3 O3 C23 C24 33.4(6) . . . . ?
Pb3 O3 C23 Li1 -95.0(4) . . . . ?
Pb3 O2 C12 C17 60.9(5) . . . . ?
Pb3 O2 C12 C13 -122.1(4) . . . . ?
Pb1 O1 C1 C6 75.4(4) . . . . ?
Pb1 O1 C1 C2 -100.6(4) . . . . ?
Pb1 O6 C56 C57 -73.4(5) . . . . ?
Pb1 O6 C56 C61 102.6(4) . . . . ?
Pb2 O1 C1 C6 -93.3(5) . . . . ?
Pb2 O1 C1 C2 90.8(5) . . . . ?
Pb5 O6 C56 C57 99.7(5) . . . . ?
Pb5 O6 C56 C61 -84.2(6) . . . . ?
O4 C34 C35 C36 -176.3(4) . . . . ?
O4 C34 C35 C33 9.2(6) . . . . ?
O4 C34 C39 C44 -1.1(7) . . . . ?
O4 C34 C39 C38 178.4(4) . . . . ?
O3 C23 C24 C22 1.8(6) . . . . ?
O3 C23 C24 C25 -178.2(4) . . . . ?
O6 C56 C61 C66 -8.7(7) . . . . ?
O6 C56 C61 C60 178.0(4) . . . . ?
C28 C33 C35 C36 76.2(6) . . . . ?
C28 C33 C35 C34 -109.4(5) . . . . ?
C28 C23 C24 C22 -175.9(4) . . . . ?
C28 C23 C24 C25 4.1(6) . . . . ?
C28 C27 C26 C25 2.4(8) . . . . ?
C28 C27 C26 C29 -179.3(6) . . . . ?
C17 C22 C24 C23 -109.8(5) . . . . ?
C17 C22 C24 C25 70.2(5) . . . . ?
C17 C16 C15 C14 1.0(7) . . . . ?
C17 C16 C15 C18 -178.0(5) . . . . ?
C55 C57 C56 O6 3.9(7) . . . . ?
C55 C57 C56 C61 -172.2(4) . . . . ?
C55 C57 C58 C59 176.4(5) . . . . ?
C55 C50 C45 O5 -8.2(6) . . . . ?
C55 C50 C45 C46 173.8(4) . . . . ?
C55 C50 C49 C48 -178.9(4) . . . . ?
C36 C37 C38 C39 4.6(7) . . . . ?
C36 C37 C40 C41 69.2(7) . . . . ?
C36 C37 C40 C42 -173.7(5) . . . . ?
C36 C37 C40 C43 -52.5(8) . . . . ?
C13 C14 C15 C16 -1.4(7) . . . . ?
C13 C14 C15 C18 177.5(5) . . . . ?
C33 C28 C23 O3 -9.8(6) . . . . ?
C33 C28 C23 C24 168.1(4) . . . . ?
C33 C28 C23 Li1 -46.7(4) . . . . ?
C33 C28 C27 C26 -171.3(5) . . . . ?
C6 C5 C4 C3 0.9(7) . . . . ?
C6 C5 C4 C7 -180.0(5) . . . . ?
C11 C13 C12 O2 9.3(7) . . . . ?
C11 C13 C12 C17 -173.6(4) . . . . ?
C11 C13 C14 C15 176.4(4) . . . . ?
C11 C6 C1 O1 -1.8(6) . . . . ?
C11 C6 C1 C2 174.2(4) . . . . ?
C11 C6 C5 C4 -177.1(4) . . . . ?
C23 C28 C33 C35 108.6(5) . . . . ?
C23 C28 C27 C26 2.1(7) . . . . ?
C23 C24 C25 C26 0.5(7) . . . . ?
C44 C46 C47 C48 -177.5(4) . . . . ?
C44 C46 C45 O5 4.4(7) . . . . ?
C44 C46 C45 C50 -177.7(4) . . . . ?
C57 C55 C50 C45 114.0(5) . . . . ?
C57 C55 C50 C49 -66.8(5) . . . . ?
C57 C56 C61 C66 167.3(4) . . . . ?
C57 C56 C61 C60 -6.0(7) . . . . ?
C57 C58 C59 C60 -2.4(8) . . . . ?
C57 C58 C59 C62 175.4(5) . . . . ?
C66 C2 C1 O1 5.4(6) . . . . ?
C66 C2 C1 C6 -170.5(4) . . . . ?
C66 C2 C3 C4 172.6(4) . . . . ?
C35 C36 C37 C38 -2.5(7) . . . . ?
C35 C36 C37 C40 -179.4(5) . . . . ?
C35 C34 C39 C44 176.7(4) . . . . ?
C35 C34 C39 C38 -3.9(7) . . . . ?
C46 C44 C39 C34 111.5(5) . . . . ?
C46 C44 C39 C38 -68.0(6) . . . . ?
C46 C47 C48 C49 -4.5(7) . . . . ?
C46 C47 C48 C51 173.9(4) . . . . ?
C22 C17 C12 O2 -5.9(6) . . . . ?
C22 C17 C12 C13 177.0(4) . . . . ?
C22 C17 C16 C15 -179.3(4) . . . . ?
C22 C24 C25 C26 -179.5(5) . . . . ?
C2 C66 C61 C56 -91.0(5) . . . . ?
C2 C66 C61 C60 82.3(5) . . . . ?
C2 C3 C4 C5 0.0(7) . . . . ?
C2 C3 C4 C7 -179.2(5) . . . . ?
C12 C17 C22 C24 71.8(5) . . . . ?
C12 C17 C16 C15 1.7(7) . . . . ?
C12 C13 C11 C6 -111.5(5) . . . . ?
C12 C13 C14 C15 -0.8(7) . . . . ?
C50 C55 C57 C56 -68.9(5) . . . . ?
C50 C55 C57 C58 113.9(5) . . . . ?
C50 C49 C48 C47 4.6(7) . . . . ?
C50 C49 C48 C51 -173.8(4) . . . . ?
C47 C46 C45 O5 -172.5(4) . . . . ?
C47 C46 C45 C50 5.5(7) . . . . ?
C47 C48 C51 C52 169.1(5) . . . . ?
C47 C48 C51 C53 46.3(6) . . . . ?
C47 C48 C51 C54 -71.9(6) . . . . ?
C27 C28 C33 C35 -78.0(6) . . . . ?
C27 C28 C23 O3 176.8(4) . . . . ?
C27 C28 C23 C24 -5.3(6) . . . . ?
C27 C28 C23 Li1 139.9(4) . . . . ?
C27 C26 C25 C24 -3.7(8) . . . . ?
C27 C26 C29 C31 -2.7(11) . . . . ?
C27 C26 C29 C32 -114.3(7) . . . . ?
C27 C26 C29 C30 134.3(8) . . . . ?
C56 C57 C58 C59 -0.8(7) . . . . ?
C45 C46 C47 C48 -0.5(7) . . . . ?
C45 C50 C49 C48 0.3(7) . . . . ?
C1 C6 C11 C13 71.0(5) . . . . ?
C1 C6 C5 C4 1.2(7) . . . . ?
C1 C2 C3 C4 -2.9(7) . . . . ?
C60 C59 C62 C63 79.2(6) . . . . ?
C60 C59 C62 C65 -162.8(5) . . . . ?
C60 C59 C62 C64 -39.6(7) . . . . ?
C16 C17 C22 C24 -107.3(5) . . . . ?
C16 C17 C12 O2 173.1(4) . . . . ?
C16 C17 C12 C13 -3.9(7) . . . . ?
C16 C15 C18 C19 177.2(7) . . . . ?
C16 C15 C18 C20 -46.5(8) . . . . ?
C16 C15 C18 C21 64.0(7) . . . . ?
C5 C6 C11 C13 -110.7(5) . . . . ?
C5 C6 C1 O1 179.9(4) . . . . ?
C5 C6 C1 C2 -4.2(6) . . . . ?
C5 C4 C7 C10 -7.0(8) . . . . ?
C5 C4 C7 C9 -129.9(7) . . . . ?
C5 C4 C7 C8 114.4(6) . . . . ?
C37 C36 C35 C33 171.7(4) . . . . ?
C37 C36 C35 C34 -2.7(7) . . . . ?
C37 C38 C39 C34 -1.4(7) . . . . ?
C37 C38 C39 C44 178.0(4) . . . . ?
C38 C37 C40 C41 -107.5(6) . . . . ?
C38 C37 C40 C42 9.6(8) . . . . ?
C38 C37 C40 C43 130.8(6) . . . . ?
C14 C13 C11 C6 71.3(5) . . . . ?
C14 C13 C12 O2 -173.5(4) . . . . ?
C14 C13 C12 C17 3.5(6) . . . . ?
C14 C15 C18 C19 -1.7(10) . . . . ?
C14 C15 C18 C20 134.6(7) . . . . ?
C14 C15 C18 C21 -115.0(6) . . . . ?
C39 C34 C35 C36 5.9(7) . . . . ?
C39 C34 C35 C33 -168.6(4) . . . . ?
C39 C44 C46 C47 101.4(5) . . . . ?
C39 C44 C46 C45 -75.5(6) . . . . ?
C49 C50 C45 O5 172.6(4) . . . . ?
C49 C50 C45 C46 -5.4(6) . . . . ?
C49 C48 C51 C52 -12.6(7) . . . . ?
C49 C48 C51 C53 -135.4(5) . . . . ?
C49 C48 C51 C54 106.3(5) . . . . ?
C61 C66 C2 C1 92.5(5) . . . . ?
C61 C66 C2 C3 -82.9(5) . . . . ?
C61 C60 C59 C58 1.4(8) . . . . ?
C61 C60 C59 C62 -176.5(5) . . . . ?
C3 C2 C1 O1 -179.1(4) . . . . ?
C3 C2 C1 C6 5.0(6) . . . . ?
C3 C4 C7 C10 172.2(6) . . . . ?
C3 C4 C7 C9 49.2(8) . . . . ?
C3 C4 C7 C8 -66.5(7) . . . . ?
C58 C57 C56 O6 -178.9(4) . . . . ?
C58 C57 C56 C61 5.0(7) . . . . ?
C58 C59 C62 C63 -98.5(6) . . . . ?
C58 C59 C62 C65 19.5(8) . . . . ?
C58 C59 C62 C64 142.6(6) . . . . ?
C25 C26 C29 C31 175.5(7) . . . . ?
C25 C26 C29 C32 63.9(7) . . . . ?
C25 C26 C29 C30 -47.5(10) . . . . ?
C59 C60 C61 C66 -170.6(5) . . . . ?
C59 C60 C61 C56 2.7(8) . . . . ?
C40 C37 C38 C39 -178.6(5) . . . . ?
Li1 O4 C34 C35 55.5(5) . . . . ?
Li1 O4 C34 C39 -126.8(5) . . . . ?
Li1 O3 C23 C28 -53.9(5) . . . . ?
Li1 O3 C23 C24 128.4(4) . . . . ?
Li1 C34 C35 C36 -138.0(4) . . . . ?
Li1 C34 C35 C33 47.6(4) . . . . ?
Li1 C34 C39 C44 -63.3(7) . . . . ?
Li1 C34 C39 C38 116.1(5) . . . . ?
Li1 C23 C24 C22 63.4(7) . . . . ?
Li1 C23 C24 C25 -116.6(5) . . . . ?
C29 C26 C25 C24 178.0(5) . . . . ?

loop_
_smtbx_masks_void_nr
_smtbx_masks_void_average_x
_smtbx_masks_void_average_y
_smtbx_masks_void_average_z
_smtbx_masks_void_volume
_smtbx_masks_void_count_electrons
_smtbx_masks_void_content
1 0.265 0.000 0.500 1574.4 242.3 '11 CH3CN'
2 -0.083 0.087 0.810 22.6 0.0 ?
3 -0.558 0.500 1.000 1574.4 242.3 '11 CH3CN'
4 -0.083 0.413 0.310 22.6 0.0 ?
5 0.083 0.587 0.690 22.6 0.0 ?
6 0.083 0.913 0.190 22.6 0.0 ?
7 0.250 0.648 0.500 172.9 41.9 '2 CH3CN'
8 0.250 0.852 0.000 172.9 41.9 '2 CH3CN'
9 0.250 0.066 1.000 13.4 0.0 ?
10 0.250 0.434 0.500 13.4 0.0 ?
11 0.417 0.587 0.310 22.6 0.0 ?
12 0.417 0.913 0.810 22.6 0.0 ?
13 0.583 0.087 0.190 22.6 0.0 ?
14 0.583 0.413 0.690 22.6 0.0 ?
15 0.750 0.148 0.000 172.9 41.9 '2 CH3CN'
16 0.750 0.352 0.500 172.9 41.9 '2 CH3CN'
17 0.750 0.566 0.500 13.4 0.0 ?
18 0.750 0.934 0.000 13.4 0.0 ?
